data_7047320
loop_
_publ_author_name
'Boonprab, Theerapoom'
'Harding, Phimphaka'
'Murray, Keith S.'
'Phonsri, Wasinee'
'Telfer, Shane G.'
'Alka\,s, Adil'
'Ketkaew, Rangsiman'
'Tantirungrotechai, Yuthana'
'Jameson, Guy N. L.'
'Harding, David J.'

_publ_section_title
;
 Solvatomorphism and anion effects in predominantly low spin iron(iii)
 Schiff base complexes.
;
_journal_issue 35
_journal_name_full 'Dalton transactions (Cambridge, England : 2003)'
_journal_page_first 12449
_journal_page_last 12458
_journal_paper_doi 10.1039/c8dt02016g
_journal_volume 47
_journal_year 2018
_chemical_formula_moiety 'Br, C30 H34 Fe N4 O2, H2 O'
_chemical_formula_sum 'C30 H36 Br Fe N4 O3'
_chemical_formula_weight 636.39
_space_group_crystal_system monoclinic
_space_group_IT_number 14
_space_group_name_Hall '-P 2ybc'
_space_group_name_H-M_alt 'P 1 21/c 1'
_symmetry_space_group_name_Hall '-P 2ybc'
_symmetry_space_group_name_H-M 'P 1 21/c 1'
_atom_sites_solution_hydrogens mixed
_atom_sites_solution_primary dual
_audit_creation_date 2017-08-11
_audit_creation_method
;
Olex2 1.2
(compiled 2017.01.04 svn.r3372 for OlexSys, GUI svn.r5292)
;
_audit_update_record
;
2018-08-17 deposited with the CCDC.
2018-08-20 downloaded from the CCDC.
;
_cell_angle_alpha 90
_cell_angle_beta 107.188(7)
_cell_angle_gamma 90
_cell_formula_units_Z 8
_cell_length_a 19.551(5)
_cell_length_b 20.824(5)
_cell_length_c 15.874(4)
_cell_measurement_reflns_used 1023
_cell_measurement_temperature 103
_cell_measurement_theta_max 40.2
_cell_measurement_theta_min 4.2
_cell_volume 6174(3)
_computing_cell_refinement 'FSProcess in Process-Auto (Rigaku, 1998)'
_computing_data_collection 'CrystalClear (Rigaku, 2005)'
_computing_data_reduction 'FSProcess in Process-Auto (Rigaku, 1998)'
_computing_molecular_graphics 'Olex2 (Dolomanov et al., 2009)'
_computing_publication_material 'Olex2 (Dolomanov et al., 2009)'
_computing_structure_refinement 'SHELXL-97 (Sheldrick, 1997)'
_computing_structure_solution 'SHELXS97 (Sheldrick, 2008)'
_diffrn_ambient_temperature 103
_diffrn_detector 'Image plate'
_diffrn_detector_area_resol_mean 10
_diffrn_measured_fraction_theta_full 0.990
_diffrn_measured_fraction_theta_max 0.990
_diffrn_measurement_details
;
scan:
    Number of images: 40
               Slice: 20.0000 - 220.0000
         Image width: 5.0000
            Exp time: 180.0000
       Rotation axis: Omega
               Omega: 0.0000
                 Chi: 54.0000
                 Phi: 0.0000
                 XTD: 127.4000
              2theta: 0.0000
scan:
    Number of images: 38
               Slice: 22.0000 - 212.0000
         Image width: 5.0000
            Exp time: 180.0000
       Rotation axis: Omega
               Omega: 0.0000
                 Chi: 54.0000
                 Phi: 90.0000
                 XTD: 127.4000
              2theta: 0.0000
scan:
    Number of images: 25
               Slice: 51.0000 - 176.0000
         Image width: 5.0000
            Exp time: 180.0000
       Rotation axis: Omega
               Omega: 0.0000
                 Chi: 54.0000
                 Phi: 180.0000
                 XTD: 127.4000
              2theta: 0.0000
;
_diffrn_measurement_device
;
Crystal Goniometer
;
_diffrn_measurement_device_type 'Rigaku Spider'
_diffrn_measurement_method \w-scans
_diffrn_measurement_specimen_support Fiber
_diffrn_orient_matrix_type FS_PROCESS
_diffrn_orient_matrix_UB_11 0.014953
_diffrn_orient_matrix_UB_12 -0.025250
_diffrn_orient_matrix_UB_13 0.045519
_diffrn_orient_matrix_UB_21 0.027167
_diffrn_orient_matrix_UB_22 0.039115
_diffrn_orient_matrix_UB_23 0.027409
_diffrn_orient_matrix_UB_31 -0.058195
_diffrn_orient_matrix_UB_32 0.011772
_diffrn_orient_matrix_UB_33 0.006565
_diffrn_radiation_monochromator 'Rigaku VariMax-HF Confocal Optical System'
_diffrn_radiation_type CuK\a
_diffrn_radiation_wavelength 1.54178
_diffrn_reflns_av_R_equivalents 0.1523
_diffrn_reflns_av_unetI/netI 0.1449
_diffrn_reflns_Laue_measured_fraction_full 0.991
_diffrn_reflns_Laue_measured_fraction_max 0.991
_diffrn_reflns_limit_h_max 21
_diffrn_reflns_limit_h_min -21
_diffrn_reflns_limit_k_max 23
_diffrn_reflns_limit_k_min -19
_diffrn_reflns_limit_l_max 17
_diffrn_reflns_limit_l_min -16
_diffrn_reflns_number 36184
_diffrn_reflns_point_group_measured_fraction_full 0.991
_diffrn_reflns_point_group_measured_fraction_max 0.991
_diffrn_reflns_theta_full 58.930
_diffrn_reflns_theta_max 58.930
_diffrn_reflns_theta_min 2.365
_diffrn_source 'Rigaku MM007 rotating anode'
_diffrn_source_current 40.0
_diffrn_source_power 2.0
_diffrn_source_voltage 50.0
_diffrn_standards_number 0
_exptl_absorpt_coefficient_mu 5.717
_exptl_absorpt_correction_T_max 1.000
_exptl_absorpt_correction_T_min 0.225
_exptl_absorpt_correction_type multi-scan
_exptl_absorpt_process_details '(ABSCOR; Higashi, 1995)'
_exptl_crystal_colour 'dark red'
_exptl_crystal_colour_modifier dark
_exptl_crystal_colour_primary red
_exptl_crystal_density_diffrn 1.369
_exptl_crystal_density_meas ?
_exptl_crystal_density_method 'not measured'
_exptl_crystal_description block
_exptl_crystal_F_000 2632
_exptl_crystal_size_max 0.5
_exptl_crystal_size_mid 0.35
_exptl_crystal_size_min 0.08
_refine_diff_density_max 0.974
_refine_diff_density_min -1.117
_refine_diff_density_rms 0.109
_refine_ls_extinction_method none
_refine_ls_goodness_of_fit_ref 1.137
_refine_ls_hydrogen_treatment constr
_refine_ls_matrix_type full
_refine_ls_number_parameters 697
_refine_ls_number_reflns 8792
_refine_ls_number_restraints 0
_refine_ls_restrained_S_all 1.137
_refine_ls_R_factor_all 0.1216
_refine_ls_R_factor_gt 0.0968
_refine_ls_shift/su_max 0.004
_refine_ls_shift/su_mean 0.001
_refine_ls_structure_factor_coef Fsqd
_refine_ls_weighting_details 'w=1/[\s^2^(Fo^2^)+(0.1000P)^2^] where P=(Fo^2^+2Fc^2^)/3'
_refine_ls_weighting_scheme calc
_refine_ls_wR_factor_gt 0.2187
_refine_ls_wR_factor_ref 0.2528
_reflns_Friedel_coverage 0.000
_reflns_number_gt 5396
_reflns_number_total 8792
_reflns_threshold_expression 'I > 2\s(I)'
_cod_data_source_file c8dt02016g2.cif
_cod_data_source_block tb67LT
_cod_depositor_comments
;
The following automatic conversions were performed:

'_exptl_crystal_density_meas' value 'not measured' was changed to '?'
- the value is perceived as not measured.

Automatic conversion script
Id: cif_fix_values 4973 2017-02-22 13:04:09Z antanas 

 Adding full bibliography for 7047316--7047320.cif.
;
_cod_database_code 7047320
_shelx_shelxl_version_number 2014/7
_shelx_space_group_comment
;
The symmetry employed for this shelxl refinement is uniquely defined
by the following loop, which should always be used as a source of
symmetry information in preference to the above space-group names.
They are only intended as comments.
;
_shelx_estimated_absorpt_t_max 0.658
_shelx_estimated_absorpt_t_min 0.162
_olex2_refinement_description
;
1. Fixed Uiso
 At 1.2 times of:
  All C(H) groups, All C(H,H) groups, All N(H) groups
 At 1.5 times of:
  All C(H,H,H) groups, All O(H,H) groups
2. Others
 Fixed X: H5A(0.14293) H5B(0.1822) H6A(0.304629) H6B(0.239569)
 Fixed Y: H5A(0.40086) H5B(0.38493) H6A(0.415569) H6B(0.435619)
 Fixed Z: H5A(0.358991) H5B(0.444549) H6A(0.54725) H6B(0.55672)
3.a Ternary CH refined with riding coordinates:
 N2(H2), N22(H22A), N4(H4), N0AA(H0AA)
3.b Secondary CH2 refined with riding coordinates:
 C13(H13A,H13B), C12(H12A,H12B), C43(H43A,H43B), C27(H27A,H27B), C58(H58A,
 H58B), C14(H14A,H14B), C28(H28A,H28B), C57(H57A,H57B), C42(H42A,H42B),
 C29(H29A,H29B), C59(H59A,H59B), C44(H44A,H44B)
3.c Aromatic/amide H refined with riding coordinates:
 C64(H64), C17(H17), C2(H2A), C32(H32), C10(H10), C40(H40), C25(H25), C18(H18),
  C41(H41), C56(H56), C3(H3), C9(H9), C24(H24), C33(H33), C55(H55), C8(H8),
 C7(H7), C37(H37), C11(H11), C39(H39), C54(H54), C23(H23), C47(H47), C52(H52),
 C22(H22), C53(H53), C38(H38), C48(H48)
3.d Idealised Me refined as rotating group:
 C15(H15A,H15B,H15C), C30(H30A,H30B,H30C), C60(H60A,H60B,H60C), C45(H45A,H45B,
 H45C)
;
_olex2_submission_special_instructions 'No special instructions were received'

loop_
_space_group_symop_operation_xyz
'x, y, z'
'-x, y+1/2, -z+1/2'
'-x, -y, -z'
'x, -y-1/2, z-1/2'

loop_
_atom_site_label
_atom_site_type_symbol
_atom_site_fract_x
_atom_site_fract_y
_atom_site_fract_z
_atom_site_U_iso_or_equiv
_atom_site_adp_type
_atom_site_occupancy
_atom_site_site_symmetry_order
_atom_site_calc_flag
_atom_site_refinement_flags_posn
Br01 Br -0.18421(4) 0.86976(4) 0.28339(6) 0.0776(4) Uani 1 1 d .
Br02 Br 0.67356(4) 0.89738(4) 0.75279(6) 0.0842(4) Uani 1 1 d .
Fe1 Fe 0.50683(6) 0.74362(6) 0.67717(8) 0.0604(4) Uani 1 1 d .
Fe2 Fe -0.00078(6) 0.73175(6) 0.34296(8) 0.0637(4) Uani 1 1 d .
O1 O 0.4280(2) 0.7274(2) 0.5787(3) 0.0644(14) Uani 1 1 d .
O3 O 0.0883(2) 0.7305(2) 0.4303(3) 0.0624(13) Uani 1 1 d .
O2 O 0.4966(2) 0.6653(2) 0.7324(3) 0.0631(13) Uani 1 1 d .
O4 O 0.0136(3) 0.6487(2) 0.3049(3) 0.0743(15) Uani 1 1 d .
N3 N 0.4452(3) 0.7882(3) 0.7318(4) 0.0597(16) Uani 1 1 d .
N25 N -0.0466(3) 0.6898(3) 0.4205(4) 0.0651(17) Uani 1 1 d .
N1 N 0.5701(3) 0.6994(3) 0.6235(4) 0.0575(16) Uani 1 1 d .
N2 N 0.5982(3) 0.7591(3) 0.7792(4) 0.0623(17) Uani 1 1 d .
H2 H 0.6164 0.8027 0.7701 0.075 Uiso 1 1 calc R
N7 N 0.0450(3) 0.7709(3) 0.2645(4) 0.0665(18) Uani 1 1 d .
N22 N -0.1009(3) 0.7325(3) 0.2561(4) 0.0666(18) Uani 1 1 d .
H22A H -0.1206 0.7768 0.2562 0.080 Uiso 1 1 calc R
N4 N 0.5168(3) 0.8318(3) 0.6246(4) 0.0629(16) Uani 1 1 d .
H4 H 0.5608 0.8519 0.6648 0.076 Uiso 1 1 calc R
N0AA N -0.0129(3) 0.8241(3) 0.3817(4) 0.0635(17) Uani 1 1 d .
H0AA H -0.0631 0.8374 0.3502 0.076 Uiso 1 1 calc R
C21 C 0.3959(4) 0.6951(4) 0.7817(4) 0.060(2) Uani 1 1 d .
C6 C 0.4799(4) 0.6434(4) 0.5113(4) 0.0547(19) Uani 1 1 d .
C1 C 0.4217(4) 0.6778(4) 0.5254(5) 0.062(2) Uani 1 1 d .
C5 C 0.4662(4) 0.5907(4) 0.4483(5) 0.065(2) Uani 1 1 d .
C20 C 0.3412(4) 0.6710(4) 0.8220(4) 0.061(2) Uani 1 1 d .
C36 C 0.0616(4) 0.6414(4) 0.5151(5) 0.063(2) Uani 1 1 d .
C64 C 0.4008(4) 0.7628(4) 0.7695(5) 0.065(2) Uani 1 1 d .
H64 H 0.3704 0.7905 0.7898 0.078 Uiso 1 1 calc R
C31 C 0.1066(4) 0.6831(4) 0.4899(5) 0.068(2) Uani 1 1 d .
C35 C 0.0911(4) 0.5896(4) 0.5761(5) 0.062(2) Uani 1 1 d .
C34 C 0.1672(4) 0.5854(4) 0.6133(5) 0.064(2) Uani 1 1 d .
C17 C 0.4426(4) 0.5850(4) 0.7915(5) 0.070(2) Uani 1 1 d .
H17 H 0.4762 0.5557 0.7803 0.084 Uiso 1 1 calc R
C16 C 0.4444(4) 0.6515(4) 0.7667(5) 0.065(2) Uani 1 1 d .
C2 C 0.3514(4) 0.6602(4) 0.4741(5) 0.072(2) Uani 1 1 d .
H2A H 0.3123 0.6855 0.4787 0.087 Uiso 1 1 calc R
C32 C 0.1835(4) 0.6787(4) 0.5300(5) 0.067(2) Uani 1 1 d .
H32 H 0.2146 0.7089 0.5153 0.081 Uiso 1 1 calc R
C10 C 0.5222(4) 0.5539(4) 0.4312(5) 0.069(2) Uani 1 1 d .
H10 H 0.5708 0.5652 0.4588 0.083 Uiso 1 1 calc R
C4 C 0.3944(4) 0.5729(4) 0.4046(5) 0.063(2) Uani 1 1 d .
C40 C 0.0493(4) 0.5408(4) 0.5992(4) 0.065(2) Uani 1 1 d .
H40 H -0.0013 0.5419 0.5750 0.078 Uiso 1 1 calc R
C13 C 0.6525(4) 0.7121(4) 0.7712(4) 0.064(2) Uani 1 1 d .
H13A H 0.6427 0.6693 0.7922 0.076 Uiso 1 1 calc R
H13B H 0.7010 0.7260 0.8062 0.076 Uiso 1 1 calc R
C25 C 0.2867(4) 0.7102(4) 0.8381(4) 0.068(2) Uani 1 1 d .
H25 H 0.2845 0.7543 0.8221 0.082 Uiso 1 1 calc R
C12 C 0.6467(3) 0.7098(4) 0.6726(5) 0.060(2) Uani 1 1 d .
H12A H 0.6638 0.7507 0.6540 0.072 Uiso 1 1 calc R
H12B H 0.6763 0.6743 0.6607 0.072 Uiso 1 1 calc R
C50 C 0.1574(4) 0.6491(4) 0.1951(5) 0.068(2) Uani 1 1 d .
C43 C -0.1459(4) 0.6879(4) 0.2915(5) 0.075(2) Uani 1 1 d .
H43A H -0.1376 0.6429 0.2770 0.090 Uiso 1 1 calc R
H43B H -0.1973 0.6980 0.2650 0.090 Uiso 1 1 calc R
C51 C 0.1031(4) 0.6750(4) 0.2333(5) 0.068(2) Uani 1 1 d .
C18 C 0.3930(4) 0.5633(4) 0.8310(5) 0.068(2) Uani 1 1 d .
H18 H 0.3941 0.5196 0.8488 0.082 Uiso 1 1 calc R
C41 C -0.0153(4) 0.6508(4) 0.4824(5) 0.066(2) Uani 1 1 d .
H41 H -0.0445 0.6263 0.5087 0.080 Uiso 1 1 calc R
C27 C 0.4470(4) 0.8586(4) 0.7228(5) 0.067(2) Uani 1 1 d .
H27A H 0.4876 0.8771 0.7695 0.081 Uiso 1 1 calc R
H27B H 0.4020 0.8780 0.7272 0.081 Uiso 1 1 calc R
C56 C 0.0881(4) 0.7417(4) 0.2271(5) 0.069(2) Uani 1 1 d .
H56 H 0.1108 0.7671 0.1935 0.082 Uiso 1 1 calc R
C3 C 0.3376(4) 0.6093(4) 0.4192(5) 0.065(2) Uani 1 1 d .
H3 H 0.2894 0.5977 0.3899 0.078 Uiso 1 1 calc R
C58 C 0.0350(4) 0.8645(4) 0.3474(5) 0.071(2) Uani 1 1 d .
H58A H 0.0843 0.8626 0.3881 0.085 Uiso 1 1 calc R
H58B H 0.0187 0.9097 0.3434 0.085 Uiso 1 1 calc R
C14 C 0.5895(4) 0.7584(4) 0.8718(4) 0.063(2) Uani 1 1 d .
H14A H 0.5671 0.7174 0.8811 0.076 Uiso 1 1 calc R
H14B H 0.5574 0.7938 0.8774 0.076 Uiso 1 1 calc R
C9 C 0.5062(4) 0.5021(4) 0.3750(5) 0.069(2) Uani 1 1 d .
H9 H 0.5440 0.4782 0.3639 0.082 Uiso 1 1 calc R
C24 C 0.2367(4) 0.6859(4) 0.8764(5) 0.073(2) Uani 1 1 d .
H24 H 0.2012 0.7132 0.8869 0.088 Uiso 1 1 calc R
C33 C 0.2105(4) 0.6311(4) 0.5885(5) 0.072(2) Uani 1 1 d .
H33 H 0.2610 0.6285 0.6138 0.087 Uiso 1 1 calc R
C55 C 0.2003(4) 0.6873(4) 0.1571(5) 0.071(2) Uani 1 1 d .
H55 H 0.1951 0.7326 0.1566 0.085 Uiso 1 1 calc R
C8 C 0.4350(5) 0.4838(4) 0.3337(5) 0.069(2) Uani 1 1 d .
H8 H 0.4249 0.4470 0.2967 0.083 Uiso 1 1 calc R
C7 C 0.3811(4) 0.5186(4) 0.3469(5) 0.072(2) Uani 1 1 d .
H7 H 0.3331 0.5068 0.3172 0.086 Uiso 1 1 calc R
C37 C 0.1968(4) 0.5356(4) 0.6750(5) 0.075(2) Uani 1 1 d .
H37 H 0.2469 0.5344 0.7028 0.090 Uiso 1 1 calc R
C11 C 0.5529(4) 0.6580(4) 0.5598(5) 0.063(2) Uani 1 1 d .
H11 H 0.5902 0.6364 0.5443 0.076 Uiso 1 1 calc R
C28 C 0.4561(4) 0.8707(4) 0.6312(5) 0.067(2) Uani 1 1 d .
H28A H 0.4120 0.8582 0.5846 0.080 Uiso 1 1 calc R
H28B H 0.4655 0.9168 0.6240 0.080 Uiso 1 1 calc R
C57 C 0.0345(4) 0.8404(4) 0.2556(5) 0.073(2) Uani 1 1 d .
H57A H -0.0117 0.8506 0.2113 0.087 Uiso 1 1 calc R
H57B H 0.0737 0.8607 0.2372 0.087 Uiso 1 1 calc R
C39 C 0.0807(4) 0.4919(4) 0.6560(5) 0.069(2) Uani 1 1 d .
H39 H 0.0517 0.4590 0.6692 0.083 Uiso 1 1 calc R
C19 C 0.3402(4) 0.6051(4) 0.8457(5) 0.062(2) Uani 1 1 d .
C49 C 0.1685(4) 0.5820(4) 0.1949(6) 0.075(2) Uani 1 1 d .
C42 C -0.1250(3) 0.6968(4) 0.3910(5) 0.072(2) Uani 1 1 d .
H42A H -0.1393 0.7398 0.4063 0.087 Uiso 1 1 calc R
H42B H -0.1479 0.6638 0.4185 0.087 Uiso 1 1 calc R
C29 C 0.5257(4) 0.8330(4) 0.5341(5) 0.071(2) Uani 1 1 d .
H29A H 0.4796 0.8213 0.4908 0.085 Uiso 1 1 calc R
H29B H 0.5613 0.8000 0.5308 0.085 Uiso 1 1 calc R
C54 C 0.2488(4) 0.6610(4) 0.1213(5) 0.074(2) Uani 1 1 d .
H54 H 0.2759 0.6880 0.0951 0.089 Uiso 1 1 calc R
C15 C 0.6619(4) 0.7658(4) 0.9423(5) 0.084(3) Uani 1 1 d .
H15A H 0.6858 0.8047 0.9304 0.125 Uiso 1 1 calc GR
H15B H 0.6918 0.7283 0.9411 0.125 Uiso 1 1 calc GR
H15C H 0.6544 0.7693 1.0005 0.125 Uiso 1 1 calc GR
C23 C 0.2389(4) 0.6214(4) 0.8993(5) 0.069(2) Uani 1 1 d .
H23 H 0.2053 0.6049 0.9263 0.082 Uiso 1 1 calc R
C47 C 0.0799(4) 0.5657(4) 0.2708(6) 0.080(2) Uani 1 1 d .
H47 H 0.0543 0.5370 0.2970 0.096 Uiso 1 1 calc R
C46 C 0.0647(4) 0.6318(4) 0.2707(6) 0.075(2) Uani 1 1 d .
C59 C -0.0021(4) 0.8341(4) 0.4766(5) 0.075(2) Uani 1 1 d .
H59A H 0.0473 0.8211 0.5092 0.091 Uiso 1 1 calc R
H59B H -0.0352 0.8054 0.4956 0.091 Uiso 1 1 calc R
C52 C 0.2192(4) 0.5555(4) 0.1575(5) 0.078(3) Uani 1 1 d .
H52 H 0.2253 0.5103 0.1568 0.094 Uiso 1 1 calc R
C22 C 0.2895(4) 0.5810(4) 0.8830(5) 0.073(2) Uani 1 1 d .
H22 H 0.2897 0.5367 0.8974 0.088 Uiso 1 1 calc R
C53 C 0.2594(4) 0.5946(4) 0.1224(6) 0.081(3) Uani 1 1 d .
H53 H 0.2945 0.5768 0.0987 0.097 Uiso 1 1 calc R
C30 C 0.5501(4) 0.8985(4) 0.5078(5) 0.089(3) Uani 1 1 d .
H30A H 0.5544 0.8958 0.4480 0.133 Uiso 1 1 calc GR
H30B H 0.5967 0.9099 0.5491 0.133 Uiso 1 1 calc GR
H30C H 0.5148 0.9314 0.5097 0.133 Uiso 1 1 calc GR
C38 C 0.1549(4) 0.4904(4) 0.6942(5) 0.081(2) Uani 1 1 d .
H38 H 0.1759 0.4570 0.7344 0.097 Uiso 1 1 calc R
C44 C -0.1042(4) 0.7167(4) 0.1626(5) 0.075(2) Uani 1 1 d .
H44A H -0.0819 0.6742 0.1611 0.090 Uiso 1 1 calc R
H44B H -0.0761 0.7490 0.1410 0.090 Uiso 1 1 calc R
C60 C -0.0141(4) 0.9035(4) 0.5029(6) 0.093(3) Uani 1 1 d .
H60A H -0.0579 0.9206 0.4616 0.140 Uiso 1 1 calc GR
H60B H 0.0268 0.9302 0.5010 0.140 Uiso 1 1 calc GR
H60C H -0.0186 0.9038 0.5627 0.140 Uiso 1 1 calc GR
C48 C 0.1297(5) 0.5408(4) 0.2351(6) 0.089(3) Uani 1 1 d .
H48 H 0.1384 0.4958 0.2372 0.107 Uiso 1 1 calc R
C45 C -0.1808(4) 0.7158(4) 0.1011(5) 0.085(3) Uani 1 1 d .
H45A H -0.1803 0.7052 0.0411 0.127 Uiso 1 1 calc GR
H45B H -0.2027 0.7581 0.1013 0.127 Uiso 1 1 calc GR
H45C H -0.2086 0.6833 0.1216 0.127 Uiso 1 1 calc GR
O5 O 0.1402(3) 0.3897(3) 0.4095(4) 0.118(2) Uiso 1 1 d .
H5A H 0.1429 0.4009 0.3590 0.177 Uiso 1 1 d R
H5B H 0.1822 0.3849 0.4445 0.177 Uiso 1 1 d R
O6 O 0.2708(4) 0.4431(4) 0.5322(5) 0.171(3) Uiso 1 1 d .
H6A H 0.3046 0.4156 0.5472 0.257 Uiso 1 1 d R
H6B H 0.2396 0.4356 0.5567 0.257 Uiso 1 1 d R

loop_
_atom_site_aniso_label
_atom_site_aniso_U_11
_atom_site_aniso_U_22
_atom_site_aniso_U_33
_atom_site_aniso_U_23
_atom_site_aniso_U_13
_atom_site_aniso_U_12
Br01 0.0640(6) 0.0590(7) 0.1025(7) 0.0004(5) 0.0135(5) 0.0008(4)
Br02 0.0767(6) 0.0653(7) 0.0949(7) 0.0059(5) 0.0008(5) -0.0104(5)
Fe1 0.0582(8) 0.0549(9) 0.0630(8) -0.0025(6) 0.0100(6) 0.0019(6)
Fe2 0.0596(8) 0.0573(9) 0.0705(8) 0.0035(6) 0.0137(6) 0.0024(6)
O1 0.054(3) 0.049(3) 0.084(4) -0.005(3) 0.010(3) 0.004(2)
O3 0.061(3) 0.063(4) 0.062(3) 0.003(3) 0.016(3) 0.005(3)
O2 0.063(3) 0.050(3) 0.073(3) -0.001(3) 0.014(3) 0.000(3)
O4 0.068(4) 0.053(4) 0.098(4) 0.000(3) 0.018(3) 0.003(3)
N3 0.054(4) 0.053(4) 0.068(4) -0.004(3) 0.011(3) -0.002(3)
N25 0.058(4) 0.056(4) 0.077(4) 0.006(4) 0.015(3) 0.005(3)
N1 0.053(4) 0.057(4) 0.061(4) 0.014(3) 0.015(3) 0.003(3)
N2 0.063(4) 0.047(4) 0.073(4) -0.005(3) 0.013(3) 0.001(3)
N7 0.064(4) 0.055(5) 0.076(4) 0.005(4) 0.014(3) 0.004(3)
N22 0.066(4) 0.047(4) 0.081(5) 0.007(3) 0.013(3) 0.000(3)
N4 0.055(4) 0.057(4) 0.073(4) -0.001(3) 0.012(3) 0.002(3)
N0AA 0.057(4) 0.060(4) 0.070(4) -0.001(3) 0.013(3) 0.004(3)
C21 0.062(5) 0.068(6) 0.044(4) -0.006(4) 0.007(3) 0.001(4)
C6 0.073(5) 0.060(5) 0.034(3) -0.003(3) 0.019(3) -0.002(4)
C1 0.060(5) 0.049(5) 0.072(5) 0.006(4) 0.012(4) 0.000(4)
C5 0.071(5) 0.065(6) 0.057(5) -0.004(4) 0.017(4) 0.007(4)
C20 0.053(5) 0.066(6) 0.058(4) -0.009(4) 0.005(4) 0.005(4)
C36 0.050(5) 0.051(5) 0.085(6) -0.003(4) 0.014(4) -0.003(4)
C64 0.046(5) 0.073(6) 0.072(5) -0.006(4) 0.009(4) 0.002(4)
C31 0.058(5) 0.062(6) 0.078(5) -0.006(5) 0.011(4) 0.000(4)
C35 0.061(5) 0.052(5) 0.070(5) -0.011(4) 0.016(4) -0.001(4)
C34 0.061(5) 0.047(5) 0.077(5) -0.003(4) 0.012(4) 0.001(4)
C17 0.063(5) 0.059(6) 0.082(6) -0.007(5) 0.013(4) -0.001(4)
C16 0.056(5) 0.057(6) 0.074(5) -0.008(4) 0.006(4) -0.002(4)
C2 0.056(5) 0.060(6) 0.088(6) -0.001(5) 0.002(4) -0.004(4)
C32 0.066(5) 0.059(6) 0.078(5) -0.002(4) 0.024(4) 0.004(4)
C10 0.075(5) 0.049(5) 0.079(5) 0.005(4) 0.017(4) 0.000(4)
C4 0.062(5) 0.056(5) 0.065(5) 0.005(4) 0.009(4) 0.000(4)
C40 0.066(5) 0.058(5) 0.066(5) -0.006(4) 0.010(4) -0.002(4)
C13 0.065(5) 0.064(6) 0.060(5) 0.004(4) 0.017(4) 0.008(4)
C25 0.068(5) 0.081(6) 0.050(4) 0.004(4) 0.009(4) -0.003(5)
C12 0.052(4) 0.058(5) 0.066(5) -0.014(4) 0.011(4) 0.001(4)
C50 0.051(5) 0.053(6) 0.090(6) -0.001(5) 0.008(4) 0.004(4)
C43 0.054(5) 0.066(6) 0.095(6) 0.006(5) 0.009(4) -0.003(4)
C51 0.060(5) 0.050(6) 0.085(6) -0.001(5) 0.006(4) -0.002(4)
C18 0.063(5) 0.053(5) 0.078(5) -0.004(4) 0.006(4) -0.001(4)
C41 0.060(5) 0.047(5) 0.087(6) 0.000(4) 0.015(4) 0.000(4)
C27 0.063(5) 0.051(5) 0.086(6) -0.006(4) 0.018(4) 0.004(4)
C56 0.063(5) 0.067(6) 0.070(5) -0.002(4) 0.010(4) 0.001(4)
C3 0.060(5) 0.061(5) 0.065(5) 0.013(4) 0.005(4) -0.014(4)
C58 0.071(5) 0.042(5) 0.098(6) 0.000(4) 0.021(5) 0.000(4)
C14 0.070(5) 0.091(6) 0.033(4) 0.001(4) 0.022(4) -0.002(4)
C9 0.086(6) 0.054(6) 0.067(5) 0.008(4) 0.024(4) 0.012(4)
C24 0.056(5) 0.080(7) 0.081(5) -0.016(5) 0.016(4) -0.001(5)
C33 0.063(5) 0.055(6) 0.090(6) 0.005(5) 0.008(4) 0.010(4)
C55 0.059(5) 0.067(6) 0.080(5) -0.004(5) 0.010(4) -0.007(4)
C8 0.091(6) 0.048(5) 0.062(5) -0.004(4) 0.012(4) -0.001(5)
C7 0.071(5) 0.062(6) 0.076(5) 0.003(5) 0.012(4) -0.006(5)
C37 0.070(5) 0.050(5) 0.092(6) -0.005(5) 0.005(4) 0.001(4)
C11 0.067(5) 0.052(5) 0.063(5) -0.006(4) 0.008(4) 0.005(4)
C28 0.080(5) 0.062(6) 0.056(5) -0.001(4) 0.017(4) 0.001(4)
C57 0.077(5) 0.069(6) 0.074(5) 0.003(5) 0.024(4) 0.001(5)
C39 0.073(5) 0.055(5) 0.074(5) 0.014(4) 0.014(4) 0.000(4)
C19 0.056(5) 0.061(6) 0.065(5) 0.008(4) 0.010(4) -0.006(4)
C49 0.057(5) 0.058(6) 0.110(7) -0.004(5) 0.025(5) 0.006(5)
C42 0.052(5) 0.076(6) 0.086(6) 0.017(5) 0.016(4) -0.001(4)
C29 0.077(5) 0.072(6) 0.053(4) -0.002(4) 0.003(4) 0.004(5)
C54 0.059(5) 0.077(7) 0.083(6) 0.006(5) 0.017(4) 0.006(5)
C15 0.072(5) 0.097(7) 0.068(6) -0.009(5) -0.001(4) 0.011(5)
C23 0.072(6) 0.071(6) 0.063(5) -0.002(4) 0.020(4) -0.007(5)
C47 0.080(6) 0.049(6) 0.122(7) 0.006(5) 0.045(5) 0.012(4)
C46 0.046(5) 0.062(6) 0.109(7) 0.001(5) 0.010(5) 0.005(4)
C59 0.071(5) 0.071(6) 0.082(6) 0.004(5) 0.019(4) 0.011(4)
C52 0.057(5) 0.064(6) 0.100(6) -0.014(5) 0.003(4) 0.002(5)
C22 0.067(5) 0.072(6) 0.079(5) 0.004(5) 0.020(4) -0.006(5)
C53 0.065(6) 0.078(7) 0.092(7) -0.014(5) 0.011(5) 0.006(5)
C30 0.100(7) 0.063(6) 0.089(6) 0.011(5) 0.007(5) -0.012(5)
C38 0.086(6) 0.068(6) 0.075(6) 0.009(5) 0.004(5) -0.002(5)
C44 0.088(6) 0.053(5) 0.075(6) -0.007(4) 0.010(5) 0.009(4)
C60 0.094(6) 0.081(7) 0.099(7) -0.009(5) 0.019(5) 0.006(5)
C48 0.085(7) 0.058(6) 0.118(7) -0.011(6) 0.019(6) 0.005(5)
C45 0.081(6) 0.106(7) 0.057(5) 0.005(5) 0.006(4) 0.009(5)

loop_
_atom_type_symbol
_atom_type_description
_atom_type_scat_dispersion_real
_atom_type_scat_dispersion_imag
_atom_type_scat_source
C C 0.0181 0.0091 'International Tables Vol C Tables 4.2.6.8 and 6.1.1.4'
H H 0.0000 0.0000 'International Tables Vol C Tables 4.2.6.8 and 6.1.1.4'
Br Br -0.6763 1.2805 'International Tables Vol C Tables 4.2.6.8 and 6.1.1.4'
Fe Fe -1.1336 3.1974 'International Tables Vol C Tables 4.2.6.8 and 6.1.1.4'
N N 0.0311 0.0180 'International Tables Vol C Tables 4.2.6.8 and 6.1.1.4'
O O 0.0492 0.0322 'International Tables Vol C Tables 4.2.6.8 and 6.1.1.4'

loop_
_geom_angle_atom_site_label_1
_geom_angle_atom_site_label_2
_geom_angle_atom_site_label_3
_geom_angle
O1 Fe1 O2 93.3(2)
O1 Fe1 N3 89.6(2)
O1 Fe1 N1 91.3(2)
O1 Fe1 N2 175.5(2)
O1 Fe1 N4 88.6(2)
O2 Fe1 N3 92.3(3)
O2 Fe1 N1 87.8(2)
O2 Fe1 N2 87.5(2)
O2 Fe1 N4 176.1(2)
N3 Fe1 N1 179.1(2)
N3 Fe1 N2 94.8(2)
N3 Fe1 N4 84.2(3)
N1 Fe1 N2 84.3(2)
N1 Fe1 N4 95.6(2)
N4 Fe1 N2 90.9(2)
O3 Fe2 O4 91.7(2)
O3 Fe2 N25 91.5(2)
O3 Fe2 N7 88.6(2)
O3 Fe2 N22 175.5(2)
O3 Fe2 N0AA 87.5(2)
O4 Fe2 N25 86.0(2)
O4 Fe2 N7 92.3(3)
O4 Fe2 N22 89.7(2)
O4 Fe2 N0AA 177.2(2)
N25 Fe2 N22 84.3(3)
N25 Fe2 N0AA 96.7(3)
N7 Fe2 N25 178.3(3)
N7 Fe2 N22 95.5(3)
N7 Fe2 N0AA 85.0(3)
N22 Fe2 N0AA 91.3(2)
C1 O1 Fe1 125.1(4)
C31 O3 Fe2 121.8(5)
C16 O2 Fe1 125.4(5)
C46 O4 Fe2 125.5(5)
C64 N3 Fe1 127.1(6)
C64 N3 C27 119.1(7)
C27 N3 Fe1 113.6(5)
C41 N25 Fe2 124.6(5)
C41 N25 C42 121.6(7)
C42 N25 Fe2 112.8(5)
C12 N1 Fe1 112.2(4)
C11 N1 Fe1 127.6(5)
C11 N1 C12 119.6(6)
Fe1 N2 H2 107.1
C13 N2 Fe1 108.0(4)
C13 N2 H2 107.1
C13 N2 C14 111.3(5)
C14 N2 Fe1 116.0(4)
C14 N2 H2 107.1
C56 N7 Fe2 125.6(6)
C56 N7 C57 120.2(7)
C57 N7 Fe2 113.9(5)
Fe2 N22 H22A 107.5
C43 N22 Fe2 107.2(4)
C43 N22 H22A 107.5
C43 N22 C44 112.2(6)
C44 N22 Fe2 114.8(5)
C44 N22 H22A 107.5
Fe1 N4 H4 106.5
C28 N4 Fe1 106.8(4)
C28 N4 H4 106.5
C28 N4 C29 112.7(6)
C29 N4 Fe1 117.3(5)
C29 N4 H4 106.5
Fe2 N0AA H0AA 107.1
C58 N0AA Fe2 106.3(4)
C58 N0AA H0AA 107.1
C59 N0AA Fe2 116.3(5)
C59 N0AA H0AA 107.1
C59 N0AA C58 112.5(6)
C64 C21 C20 118.5(7)
C16 C21 C20 117.9(8)
C16 C21 C64 123.2(8)
C1 C6 C5 119.8(7)
C1 C6 C11 121.5(6)
C11 C6 C5 118.7(7)
O1 C1 C6 124.8(6)
O1 C1 C2 117.4(7)
C6 C1 C2 117.6(7)
C10 C5 C6 122.7(7)
C4 C5 C6 119.2(7)
C4 C5 C10 118.0(7)
C25 C20 C21 123.7(8)
C25 C20 C19 115.8(7)
C19 C20 C21 120.5(7)
C31 C36 C35 120.0(7)
C31 C36 C41 119.6(7)
C41 C36 C35 120.3(7)
N3 C64 C21 122.9(8)
N3 C64 H64 118.6
C21 C64 H64 118.6
O3 C31 C36 127.5(7)
O3 C31 C32 112.4(7)
C36 C31 C32 120.1(7)
C34 C35 C36 118.7(7)
C40 C35 C36 124.0(7)
C40 C35 C34 117.2(7)
C33 C34 C35 118.8(7)
C33 C34 C37 121.9(7)
C37 C34 C35 119.2(8)
C16 C17 H17 119.5
C18 C17 H17 119.5
C18 C17 C16 121.1(8)
O2 C16 C21 125.4(8)
O2 C16 C17 113.9(7)
C21 C16 C17 120.7(8)
C1 C2 H2A 118.4
C3 C2 C1 123.2(8)
C3 C2 H2A 118.4
C31 C32 H32 120.3
C33 C32 C31 119.4(8)
C33 C32 H32 120.3
C5 C10 H10 119.9
C9 C10 C5 120.3(7)
C9 C10 H10 119.9
C5 C4 C7 119.1(7)
C3 C4 C5 119.3(7)
C3 C4 C7 121.6(7)
C35 C40 H40 119.4
C39 C40 C35 121.3(7)
C39 C40 H40 119.4
N2 C13 H13A 110.6
N2 C13 H13B 110.6
N2 C13 C12 105.7(5)
H13A C13 H13B 108.7
C12 C13 H13A 110.6
C12 C13 H13B 110.6
C20 C25 H25 119.0
C24 C25 C20 122.0(8)
C24 C25 H25 119.0
N1 C12 C13 107.3(6)
N1 C12 H12A 110.3
N1 C12 H12B 110.3
C13 C12 H12A 110.3
C13 C12 H12B 110.3
H12A C12 H12B 108.5
C55 C50 C51 124.1(8)
C49 C50 C51 119.5(8)
C49 C50 C55 116.4(8)
N22 C43 H43A 110.1
N22 C43 H43B 110.1
N22 C43 C42 107.9(6)
H43A C43 H43B 108.4
C42 C43 H43A 110.1
C42 C43 H43B 110.1
C56 C51 C50 119.3(8)
C46 C51 C50 118.6(8)
C46 C51 C56 121.9(8)
C17 C18 H18 119.5
C17 C18 C19 121.0(8)
C19 C18 H18 119.5
N25 C41 C36 124.7(8)
N25 C41 H41 117.6
C36 C41 H41 117.6
N3 C27 H27A 110.6
N3 C27 H27B 110.6
N3 C27 C28 105.5(6)
H27A C27 H27B 108.8
C28 C27 H27A 110.6
C28 C27 H27B 110.6
N7 C56 C51 124.7(8)
N7 C56 H56 117.7
C51 C56 H56 117.7
C2 C3 C4 120.6(7)
C2 C3 H3 119.7
C4 C3 H3 119.7
N0AA C58 H58A 109.7
N0AA C58 H58B 109.7
N0AA C58 C57 109.7(6)
H58A C58 H58B 108.2
C57 C58 H58A 109.7
C57 C58 H58B 109.7
N2 C14 H14A 109.4
N2 C14 H14B 109.4
N2 C14 C15 111.1(6)
H14A C14 H14B 108.0
C15 C14 H14A 109.4
C15 C14 H14B 109.4
C10 C9 H9 119.3
C10 C9 C8 121.3(7)
C8 C9 H9 119.3
C25 C24 H24 120.2
C23 C24 C25 119.7(8)
C23 C24 H24 120.2
C34 C33 H33 118.6
C32 C33 C34 122.8(7)
C32 C33 H33 118.6
C50 C55 H55 119.1
C54 C55 C50 121.8(8)
C54 C55 H55 119.1
C9 C8 H8 120.1
C7 C8 C9 119.7(8)
C7 C8 H8 120.1
C4 C7 H7 119.2
C8 C7 C4 121.5(7)
C8 C7 H7 119.2
C34 C37 H37 119.5
C38 C37 C34 121.1(7)
C38 C37 H37 119.5
N1 C11 C6 123.1(7)
N1 C11 H11 118.5
C6 C11 H11 118.5
N4 C28 C27 107.4(6)
N4 C28 H28A 110.2
N4 C28 H28B 110.2
C27 C28 H28A 110.2
C27 C28 H28B 110.2
H28A C28 H28B 108.5
N7 C57 C58 105.6(6)
N7 C57 H57A 110.6
N7 C57 H57B 110.6
C58 C57 H57A 110.6
C58 C57 H57B 110.6
H57A C57 H57B 108.8
C40 C39 H39 119.8
C40 C39 C38 120.3(8)
C38 C39 H39 119.8
C18 C19 C20 118.7(7)
C22 C19 C20 121.8(8)
C22 C19 C18 119.5(8)
C50 C49 C48 119.7(8)
C52 C49 C50 121.0(9)
C52 C49 C48 119.3(9)
N25 C42 C43 104.7(6)
N25 C42 H42A 110.8
N25 C42 H42B 110.8
C43 C42 H42A 110.8
C43 C42 H42B 110.8
H42A C42 H42B 108.9
N4 C29 H29A 108.7
N4 C29 H29B 108.7
N4 C29 C30 114.1(6)
H29A C29 H29B 107.6
C30 C29 H29A 108.7
C30 C29 H29B 108.7
C55 C54 H54 119.6
C55 C54 C53 120.9(9)
C53 C54 H54 119.6
C14 C15 H15A 109.5
C14 C15 H15B 109.5
C14 C15 H15C 109.5
H15A C15 H15B 109.5
H15A C15 H15C 109.5
H15B C15 H15C 109.5
C24 C23 H23 119.7
C22 C23 C24 120.6(8)
C22 C23 H23 119.7
C46 C47 H47 118.5
C48 C47 H47 118.5
C48 C47 C46 123.1(9)
O4 C46 C51 124.5(8)
O4 C46 C47 116.4(8)
C47 C46 C51 119.1(8)
N0AA C59 H59A 108.5
N0AA C59 H59B 108.5
N0AA C59 C60 114.9(6)
H59A C59 H59B 107.5
C60 C59 H59A 108.5
C60 C59 H59B 108.5
C49 C52 H52 119.9
C53 C52 C49 120.1(9)
C53 C52 H52 119.9
C19 C22 H22 120.0
C23 C22 C19 120.1(8)
C23 C22 H22 120.0
C54 C53 H53 120.1
C52 C53 C54 119.8(9)
C52 C53 H53 120.1
C29 C30 H30A 109.5
C29 C30 H30B 109.5
C29 C30 H30C 109.5
H30A C30 H30B 109.5
H30A C30 H30C 109.5
H30B C30 H30C 109.5
C37 C38 C39 120.7(8)
C37 C38 H38 119.6
C39 C38 H38 119.6
N22 C44 H44A 109.1
N22 C44 H44B 109.1
N22 C44 C45 112.4(6)
H44A C44 H44B 107.9
C45 C44 H44A 109.1
C45 C44 H44B 109.1
C59 C60 H60A 109.5
C59 C60 H60B 109.5
C59 C60 H60C 109.5
H60A C60 H60B 109.5
H60A C60 H60C 109.5
H60B C60 H60C 109.5
C49 C48 H48 120.0
C47 C48 C49 120.0(8)
C47 C48 H48 120.0
C44 C45 H45A 109.5
C44 C45 H45B 109.5
C44 C45 H45C 109.5
H45A C45 H45B 109.5
H45A C45 H45C 109.5
H45B C45 H45C 109.5
H5A O5 H5B 109.3(7)
H6A O6 H6B 111.0(10)

loop_
_geom_bond_atom_site_label_1
_geom_bond_atom_site_label_2
_geom_bond_distance
Fe1 O1 1.874(5)
Fe1 O2 1.889(5)
Fe1 N3 1.919(6)
Fe1 N1 1.930(6)
Fe1 N2 2.052(6)
Fe1 N4 2.050(6)
Fe2 O3 1.879(5)
Fe2 O4 1.880(5)
Fe2 N25 1.932(6)
Fe2 N7 1.916(7)
Fe2 N22 2.034(6)
Fe2 N0AA 2.054(6)
O1 C1 1.317(8)
O3 C31 1.340(8)
O2 C16 1.323(8)
O4 C46 1.318(9)
N3 C64 1.304(9)
N3 C27 1.474(9)
N25 C41 1.281(8)
N25 C42 1.472(8)
N1 C12 1.487(8)
N1 C11 1.295(8)
N2 H2 1.0000
N2 C13 1.477(8)
N2 C14 1.529(8)
N7 C56 1.316(9)
N7 C57 1.463(9)
N22 H22A 1.0000
N22 C43 1.499(9)
N22 C44 1.503(9)
N4 H4 1.0000
N4 C28 1.467(8)
N4 C29 1.497(8)
N0AA H0AA 1.0000
N0AA C58 1.477(9)
N0AA C59 1.473(9)
C21 C20 1.486(10)
C21 C64 1.429(10)
C21 C16 1.384(10)
C6 C1 1.419(9)
C6 C5 1.454(9)
C6 C11 1.440(9)
C1 C2 1.424(9)
C5 C10 1.427(9)
C5 C4 1.420(9)
C20 C25 1.423(10)
C20 C19 1.425(10)
C36 C31 1.377(9)
C36 C35 1.451(10)
C36 C41 1.450(9)
C64 H64 0.9500
C31 C32 1.453(9)
C35 C34 1.432(9)
C35 C40 1.418(9)
C34 C33 1.406(10)
C34 C37 1.426(10)
C17 H17 0.9500
C17 C16 1.443(10)
C17 C18 1.379(10)
C2 H2A 0.9500
C2 C3 1.348(10)
C32 H32 0.9500
C32 C33 1.354(9)
C10 H10 0.9500
C10 C9 1.376(9)
C4 C3 1.419(10)
C4 C7 1.431(10)
C40 H40 0.9500
C40 C39 1.379(9)
C13 H13A 0.9900
C13 H13B 0.9900
C13 C12 1.536(9)
C25 H25 0.9500
C25 C24 1.391(10)
C12 H12A 0.9900
C12 H12B 0.9900
C50 C51 1.472(10)
C50 C55 1.414(10)
C50 C49 1.413(10)
C43 H43A 0.9900
C43 H43B 0.9900
C43 C42 1.521(10)
C51 C56 1.418(10)
C51 C46 1.409(10)
C18 H18 0.9500
C18 C19 1.421(10)
C41 H41 0.9500
C27 H27A 0.9900
C27 H27B 0.9900
C27 C28 1.537(10)
C56 H56 0.9500
C3 H3 0.9500
C58 H58A 0.9900
C58 H58B 0.9900
C58 C57 1.538(10)
C14 H14A 0.9900
C14 H14B 0.9900
C14 C15 1.531(8)
C9 H9 0.9500
C9 C8 1.405(9)
C24 H24 0.9500
C24 C23 1.389(10)
C33 H33 0.9500
C55 H55 0.9500
C55 C54 1.356(10)
C8 H8 0.9500
C8 C7 1.344(10)
C7 H7 0.9500
C37 H37 0.9500
C37 C38 1.341(10)
C11 H11 0.9500
C28 H28A 0.9900
C28 H28B 0.9900
C57 H57A 0.9900
C57 H57B 0.9900
C39 H39 0.9500
C39 C38 1.397(9)
C19 C22 1.391(10)
C49 C52 1.410(10)
C49 C48 1.417(11)
C42 H42A 0.9900
C42 H42B 0.9900
C29 H29A 0.9900
C29 H29B 0.9900
C29 C30 1.542(10)
C54 H54 0.9500
C54 C53 1.397(10)
C15 H15A 0.9800
C15 H15B 0.9800
C15 H15C 0.9800
C23 H23 0.9500
C23 C22 1.378(10)
C47 H47 0.9500
C47 C46 1.409(10)
C47 C48 1.366(10)
C59 H59A 0.9900
C59 H59B 0.9900
C59 C60 1.542(10)
C52 H52 0.9500
C52 C53 1.358(10)
C22 H22 0.9500
C53 H53 0.9500
C30 H30A 0.9800
C30 H30B 0.9800
C30 H30C 0.9800
C38 H38 0.9500
C44 H44A 0.9900
C44 H44B 0.9900
C44 C45 1.528(9)
C60 H60A 0.9800
C60 H60B 0.9800
C60 H60C 0.9800
C48 H48 0.9500
C45 H45A 0.9800
C45 H45B 0.9800
C45 H45C 0.9800
O5 H5A 0.852(7)
O5 H5B 0.850(6)
O6 H6A 0.854(9)
O6 H6B 0.831(8)
